data_4030777
loop_
_publ_author_name
'Mal, Kanchan'
'Das, Supriya'
'Maiti, Nakul C.'
'Natarajan, Ramalingam'
'Das, Indrajit'

_publ_section_title
;
 ZnI2-Catalyzed Diastereoselective [4 + 2] Cycloadditions of
 \b,\g-Unsaturated \a-Ketothioesters with Olefins.
;
_journal_issue 6
_journal_name_full 'The Journal of organic chemistry'
_journal_page_first 2972
_journal_page_last 2988
_journal_paper_doi 10.1021/jo5024766
_journal_volume 80
_journal_year 2015
_chemical_formula_moiety 'C20 H20 Br2 O3 S'
_chemical_formula_sum 'C20 H20 Br2 O3 S'
_chemical_formula_weight 500.24
_space_group_crystal_system monoclinic
_space_group_IT_number 14
_space_group_name_Hall '-P 2yn'
_space_group_name_H-M_alt 'P 1 21/n 1'
_symmetry_space_group_name_Hall '-P 2yn'
_symmetry_space_group_name_H-M 'P 1 21/n 1'
_atom_sites_solution_hydrogens geom
_atom_sites_solution_primary direct
_audit_creation_date 2015-01-10
_audit_creation_method
;
Olex2 1.2
(compiled 2014.07.22 svn.r2960 for OlexSys, GUI svn.r4862)
;
_cell_angle_alpha 90
_cell_angle_beta 102.089(5)
_cell_angle_gamma 90
_cell_formula_units_Z 4
_cell_length_a 10.7344(8)
_cell_length_b 15.1368(11)
_cell_length_c 12.8068(10)
_cell_measurement_reflns_used 5379
_cell_measurement_temperature 296(2)
_cell_measurement_theta_max 23.94
_cell_measurement_theta_min 2.36
_cell_volume 2034.8(3)
_computing_cell_refinement 'SAINT v7.34A (Bruker, 200?)'
_computing_data_reduction 'SAINT v7.34A (Bruker, 200?)'
_computing_molecular_graphics 'Olex2 (Dolomanov et al., 2009)'
_computing_publication_material 'Olex2 (Dolomanov et al., 2009)'
_computing_structure_refinement 'ShelXL (Sheldrick, 2008)'
_computing_structure_solution 'ShelXT (Sheldrick, 2008)'
_diffrn_ambient_temperature 296.15
_diffrn_measured_fraction_theta_full 0.999
_diffrn_measured_fraction_theta_max 0.984
_diffrn_measurement_device_type 'Bruker APEX-II CCD'
_diffrn_measurement_method '\f and \w scans'
_diffrn_radiation_type MoK\a
_diffrn_radiation_wavelength 0.71073
_diffrn_reflns_av_R_equivalents 0.0537
_diffrn_reflns_av_unetI/netI 0.0552
_diffrn_reflns_Laue_measured_fraction_full 0.999
_diffrn_reflns_Laue_measured_fraction_max 0.984
_diffrn_reflns_limit_h_max 13
_diffrn_reflns_limit_h_min -13
_diffrn_reflns_limit_k_max 18
_diffrn_reflns_limit_k_min -19
_diffrn_reflns_limit_l_max 16
_diffrn_reflns_limit_l_min -15
_diffrn_reflns_number 19316
_diffrn_reflns_point_group_measured_fraction_full 0.999
_diffrn_reflns_point_group_measured_fraction_max 0.984
_diffrn_reflns_theta_full 25.242
_diffrn_reflns_theta_max 27.444
_diffrn_reflns_theta_min 2.111
_diffrn_standards_number 0
_exptl_absorpt_coefficient_mu 4.103
_exptl_absorpt_correction_T_max 0.7456
_exptl_absorpt_correction_T_min 0.4427
_exptl_absorpt_correction_type multi-scan
_exptl_absorpt_process_details
;
SADABS-2014/4 (Bruker,2014) was used for absorption correction.
wR2(int) was 0.1541 before and 0.0572 after correction.
The Ratio of minimum to maximum transmission is 0.5937.
The \l/2 correction factor is 0.00150.
;
_exptl_crystal_density_diffrn 1.633
_exptl_crystal_description block
_exptl_crystal_F_000 1000
_exptl_crystal_size_max 0.42
_exptl_crystal_size_mid 0.38
_exptl_crystal_size_min 0.28
_refine_diff_density_max 1.154
_refine_diff_density_min -0.636
_refine_diff_density_rms 0.074
_refine_ls_extinction_method none
_refine_ls_goodness_of_fit_ref 0.993
_refine_ls_hydrogen_treatment constr
_refine_ls_matrix_type full
_refine_ls_number_parameters 237
_refine_ls_number_reflns 4569
_refine_ls_number_restraints 0
_refine_ls_restrained_S_all 0.993
_refine_ls_R_factor_all 0.0897
_refine_ls_R_factor_gt 0.0404
_refine_ls_shift/su_max 0.002
_refine_ls_shift/su_mean 0.000
_refine_ls_structure_factor_coef Fsqd
_refine_ls_weighting_details 'w=1/[\s^2^(Fo^2^)+(0.0463P)^2^+1.0699P] where P=(Fo^2^+2Fc^2^)/3'
_refine_ls_weighting_scheme calc
_refine_ls_wR_factor_gt 0.0883
_refine_ls_wR_factor_ref 0.1061
_reflns_Friedel_coverage 0.000
_reflns_number_gt 2791
_reflns_number_total 4569
_reflns_threshold_expression 'I > 2\s(I)'
_cod_data_source_file jo5024766_si_008.cif
_cod_data_source_block id_km400_09012015_0m_a
_cod_depositor_comments 'Adding full bibliography for 4030777--4030784.cif.'
_cod_database_code 4030777
_shelx_space_group_comment
;
The symmetry employed for this shelxl refinement is uniquely defined
by the following loop, which should always be used as a source of
symmetry information in preference to the above space-group names.
They are only intended as comments.
;
_olex2_refinement_description
;
1. Fixed Uiso
 At 1.2 times of:
  All C(H) groups, All C(H,H) groups
 At 1.5 times of:
  All C(H,H,H) groups
2.a Ternary CH refined with riding coordinates:
 C2(H2), C3(H3), C5(H5)
2.b Secondary CH2 refined with riding coordinates:
 C4(H4A,H4B)
2.c Aromatic/amide H refined with riding coordinates:
 C7(H7), C8(H8), C9(H9), C10(H10), C11(H11), C13(H13), C14(H14), C16(H16),
 C17(H17)
2.d Idealised Me refined as rotating group:
 C19(H19A,H19B,H19C), C20(H20A,H20B,H20C)
;
_shelx_shelxl_version_number 2014/7
_olex2_submission_special_instructions 'No special instructions were received'

loop_
_space_group_symop_operation_xyz
'x, y, z'
'-x+1/2, y+1/2, -z+1/2'
'-x, -y, -z'
'x-1/2, -y-1/2, z-1/2'

loop_
_atom_site_label
_atom_site_type_symbol
_atom_site_fract_x
_atom_site_fract_y
_atom_site_fract_z
_atom_site_U_iso_or_equiv
_atom_site_adp_type
_atom_site_occupancy
_atom_site_site_symmetry_order
_atom_site_calc_flag
_atom_site_refinement_flags_posn
Br1 Br 0.65469(4) 0.61476(3) 0.68816(3) 0.05393(15) Uani 1 1 d .
Br2 Br 0.16761(4) 0.15094(3) 0.62236(4) 0.06671(17) Uani 1 1 d .
C1 C 0.8014(3) 0.4616(2) 0.6585(3) 0.0421(8) Uani 1 1 d .
C2 C 0.7959(3) 0.5323(2) 0.7433(3) 0.0408(8) Uani 1 1 d .
H2 H 0.8763 0.5651 0.7580 0.049 Uiso 1 1 calc R
C3 C 0.7761(3) 0.4891(2) 0.8467(3) 0.0417(8) Uani 1 1 d .
H3 H 0.8503 0.4511 0.8715 0.050 Uiso 1 1 calc R
C4 C 0.6609(3) 0.4278(2) 0.8212(3) 0.0440(9) Uani 1 1 d .
H4A H 0.5844 0.4627 0.7979 0.053 Uiso 1 1 calc R
H4B H 0.6528 0.3963 0.8854 0.053 Uiso 1 1 calc R
C5 C 0.6726(4) 0.3612(2) 0.7341(3) 0.0434(9) Uani 1 1 d .
H5 H 0.7450 0.3221 0.7607 0.052 Uiso 1 1 calc R
C6 C 0.7758(4) 0.5567(2) 0.9353(3) 0.0418(8) Uani 1 1 d .
C7 C 0.8870(4) 0.6029(3) 0.9764(3) 0.0590(11) Uani 1 1 d .
H7 H 0.9600 0.5915 0.9503 0.071 Uiso 1 1 calc R
C8 C 0.8912(5) 0.6659(3) 1.0559(3) 0.0719(13) Uani 1 1 d .
H8 H 0.9663 0.6966 1.0821 0.086 Uiso 1 1 calc R
C9 C 0.7845(5) 0.6828(3) 1.0955(3) 0.0675(12) Uani 1 1 d .
H9 H 0.7871 0.7248 1.1489 0.081 Uiso 1 1 calc R
C10 C 0.6733(5) 0.6374(3) 1.0562(4) 0.0673(12) Uani 1 1 d .
H10 H 0.6008 0.6490 1.0828 0.081 Uiso 1 1 calc R
C11 C 0.6695(4) 0.5743(3) 0.9765(3) 0.0542(10) Uani 1 1 d .
H11 H 0.5943 0.5436 0.9508 0.065 Uiso 1 1 calc R
C12 C 0.5536(3) 0.3059(2) 0.7008(3) 0.0404(8) Uani 1 1 d .
C13 C 0.4681(4) 0.3188(3) 0.6055(3) 0.0513(10) Uani 1 1 d .
H13 H 0.4863 0.3600 0.5570 0.062 Uiso 1 1 calc R
C14 C 0.3558(4) 0.2711(3) 0.5809(3) 0.0527(10) Uani 1 1 d .
H14 H 0.2992 0.2800 0.5161 0.063 Uiso 1 1 calc R
C15 C 0.3283(4) 0.2106(2) 0.6527(3) 0.0457(9) Uani 1 1 d .
C16 C 0.4132(4) 0.1949(2) 0.7480(3) 0.0477(9) Uani 1 1 d .
H16 H 0.3948 0.1533 0.7959 0.057 Uiso 1 1 calc R
C17 C 0.5258(4) 0.2422(2) 0.7709(3) 0.0456(9) Uani 1 1 d .
H17 H 0.5841 0.2312 0.8342 0.055 Uiso 1 1 calc R
C18 C 0.8123(4) 0.5049(3) 0.5504(3) 0.0464(9) Uani 1 1 d .
C19 C 0.7666(5) 0.5260(3) 0.3354(3) 0.0700(13) Uani 1 1 d .
H19A H 0.7624 0.5878 0.3510 0.105 Uiso 1 1 calc GR
H19B H 0.7142 0.5139 0.2664 0.105 Uiso 1 1 calc GR
H19C H 0.8532 0.5100 0.3354 0.105 Uiso 1 1 calc GR
C20 C 0.9409(4) 0.3404(3) 0.6367(4) 0.0659(12) Uani 1 1 d .
H20A H 0.8648 0.3060 0.6150 0.099 Uiso 1 1 calc GR
H20B H 1.0064 0.3045 0.6788 0.099 Uiso 1 1 calc GR
H20C H 0.9688 0.3613 0.5746 0.099 Uiso 1 1 calc GR
O1 O 0.6938(2) 0.40646(15) 0.63939(18) 0.0432(6) Uani 1 1 d .
O2 O 0.8898(3) 0.5621(2) 0.5492(2) 0.0642(8) Uani 1 1 d .
O3 O 0.9148(2) 0.41542(17) 0.6998(2) 0.0518(7) Uani 1 1 d .
S1 S 0.71022(11) 0.46245(7) 0.43564(8) 0.0603(3) Uani 1 1 d .

loop_
_atom_site_aniso_label
_atom_site_aniso_U_11
_atom_site_aniso_U_22
_atom_site_aniso_U_33
_atom_site_aniso_U_23
_atom_site_aniso_U_13
_atom_site_aniso_U_12
Br1 0.0657(3) 0.0494(2) 0.0468(2) 0.00687(18) 0.0120(2) 0.01029(19)
Br2 0.0644(3) 0.0648(3) 0.0687(3) -0.0079(2) 0.0087(2) -0.0195(2)
C1 0.044(2) 0.046(2) 0.038(2) -0.0002(16) 0.0120(17) -0.0036(18)
C2 0.039(2) 0.044(2) 0.039(2) 0.0015(16) 0.0077(16) 0.0013(16)
C3 0.050(2) 0.041(2) 0.0347(19) 0.0031(15) 0.0091(17) 0.0006(17)
C4 0.054(2) 0.046(2) 0.0341(19) 0.0007(16) 0.0153(17) -0.0062(18)
C5 0.049(2) 0.040(2) 0.041(2) 0.0052(16) 0.0099(18) -0.0002(17)
C6 0.053(2) 0.042(2) 0.0301(18) 0.0026(15) 0.0086(17) -0.0009(17)
C7 0.060(3) 0.070(3) 0.048(2) -0.010(2) 0.014(2) -0.005(2)
C8 0.086(4) 0.073(3) 0.055(3) -0.018(2) 0.012(3) -0.017(3)
C9 0.094(4) 0.062(3) 0.048(3) -0.014(2) 0.018(3) 0.004(3)
C10 0.073(3) 0.076(3) 0.057(3) -0.011(2) 0.024(2) 0.010(3)
C11 0.057(3) 0.057(2) 0.051(2) -0.008(2) 0.017(2) -0.005(2)
C12 0.047(2) 0.0366(19) 0.039(2) -0.0025(16) 0.0136(17) 0.0030(16)
C13 0.062(3) 0.048(2) 0.043(2) 0.0092(18) 0.009(2) -0.004(2)
C14 0.056(3) 0.055(2) 0.043(2) 0.0021(18) 0.0012(19) -0.002(2)
C15 0.050(2) 0.041(2) 0.048(2) -0.0059(17) 0.0133(19) -0.0013(17)
C16 0.058(3) 0.038(2) 0.050(2) 0.0034(17) 0.017(2) -0.0023(18)
C17 0.053(2) 0.042(2) 0.040(2) 0.0039(16) 0.0067(18) 0.0015(18)
C18 0.054(2) 0.048(2) 0.040(2) -0.0040(17) 0.0170(19) 0.0003(19)
C19 0.106(4) 0.067(3) 0.041(2) 0.001(2) 0.025(2) -0.002(3)
C20 0.069(3) 0.063(3) 0.071(3) -0.005(2) 0.028(3) 0.010(2)
O1 0.0515(15) 0.0430(14) 0.0370(14) -0.0005(10) 0.0139(12) -0.0088(11)
O2 0.079(2) 0.0695(19) 0.0502(17) -0.0049(14) 0.0275(15) -0.0281(17)
O3 0.0505(16) 0.0556(16) 0.0513(16) -0.0020(13) 0.0151(13) 0.0074(13)
S1 0.0750(8) 0.0625(7) 0.0420(6) -0.0020(5) 0.0088(5) -0.0122(6)

loop_
_atom_type_symbol
_atom_type_description
_atom_type_scat_dispersion_real
_atom_type_scat_dispersion_imag
_atom_type_scat_source
C C 0.0033 0.0016 'International Tables Vol C Tables 4.2.6.8 and 6.1.1.4'
H H 0.0000 0.0000 'International Tables Vol C Tables 4.2.6.8 and 6.1.1.4'
Br Br -0.2901 2.4595 'International Tables Vol C Tables 4.2.6.8 and 6.1.1.4'
O O 0.0106 0.0060 'International Tables Vol C Tables 4.2.6.8 and 6.1.1.4'
S S 0.1246 0.1234 'International Tables Vol C Tables 4.2.6.8 and 6.1.1.4'

loop_
_geom_angle_atom_site_label_1
_geom_angle_atom_site_label_2
_geom_angle_atom_site_label_3
_geom_angle
C2 C1 C18 110.9(3)
O1 C1 C2 112.7(3)
O1 C1 C18 107.9(3)
O1 C1 O3 112.7(3)
O3 C1 C2 103.8(3)
O3 C1 C18 108.8(3)
Br1 C2 H2 109.1
C1 C2 Br1 109.1(2)
C1 C2 H2 109.1
C3 C2 Br1 110.1(2)
C3 C2 C1 110.3(3)
C3 C2 H2 109.1
C2 C3 H3 106.3
C4 C3 C2 109.1(3)
C4 C3 H3 106.3
C4 C3 C6 116.0(3)
C6 C3 C2 112.3(3)
C6 C3 H3 106.3
C3 C4 H4A 109.3
C3 C4 H4B 109.3
C3 C4 C5 111.8(3)
H4A C4 H4B 107.9
C5 C4 H4A 109.3
C5 C4 H4B 109.3
C4 C5 H5 109.0
C12 C5 C4 112.1(3)
C12 C5 H5 109.0
O1 C5 C4 110.5(3)
O1 C5 H5 109.0
O1 C5 C12 107.3(3)
C7 C6 C3 119.0(3)
C11 C6 C3 122.9(3)
C11 C6 C7 118.1(3)
C6 C7 H7 119.4
C8 C7 C6 121.2(4)
C8 C7 H7 119.4
C7 C8 H8 120.1
C9 C8 C7 119.8(4)
C9 C8 H8 120.1
C8 C9 H9 120.0
C8 C9 C10 120.0(4)
C10 C9 H9 120.0
C9 C10 H10 120.0
C9 C10 C11 120.0(4)
C11 C10 H10 120.0
C6 C11 C10 120.9(4)
C6 C11 H11 119.6
C10 C11 H11 119.6
C13 C12 C5 122.5(3)
C13 C12 C17 118.4(3)
C17 C12 C5 119.0(3)
C12 C13 H13 119.5
C12 C13 C14 121.0(3)
C14 C13 H13 119.5
C13 C14 H14 120.2
C15 C14 C13 119.6(4)
C15 C14 H14 120.2
C14 C15 Br2 119.3(3)
C14 C15 C16 120.7(4)
C16 C15 Br2 119.9(3)
C15 C16 H16 120.5
C17 C16 C15 119.0(3)
C17 C16 H16 120.5
C12 C17 H17 119.4
C16 C17 C12 121.2(3)
C16 C17 H17 119.4
C1 C18 S1 116.0(3)
O2 C18 C1 119.7(3)
O2 C18 S1 124.3(3)
H19A C19 H19B 109.5
H19A C19 H19C 109.5
H19B C19 H19C 109.5
S1 C19 H19A 109.5
S1 C19 H19B 109.5
S1 C19 H19C 109.5
H20A C20 H20B 109.5
H20A C20 H20C 109.5
H20B C20 H20C 109.5
O3 C20 H20A 109.5
O3 C20 H20B 109.5
O3 C20 H20C 109.5
C1 O1 C5 113.7(3)
C1 O3 C20 115.5(3)
C18 S1 C19 99.0(2)

loop_
_geom_bond_atom_site_label_1
_geom_bond_atom_site_label_2
_geom_bond_distance
Br1 C2 1.976(3)
Br2 C15 1.913(4)
C1 C2 1.534(5)
C1 C18 1.559(5)
C1 O1 1.405(4)
C1 O3 1.408(4)
C2 H2 0.9800
C2 C3 1.531(5)
C3 H3 0.9800
C3 C4 1.526(5)
C3 C6 1.527(5)
C4 H4A 0.9700
C4 H4B 0.9700
C4 C5 1.528(5)
C5 H5 0.9800
C5 C12 1.512(5)
C5 O1 1.451(4)
C6 C7 1.389(5)
C6 C11 1.380(5)
C7 H7 0.9300
C7 C8 1.388(6)
C8 H8 0.9300
C8 C9 1.371(6)
C9 H9 0.9300
C9 C10 1.377(6)
C10 H10 0.9300
C10 C11 1.392(6)
C11 H11 0.9300
C12 C13 1.379(5)
C12 C17 1.391(5)
C13 H13 0.9300
C13 C14 1.384(5)
C14 H14 0.9300
C14 C15 1.373(5)
C15 C16 1.382(5)
C16 H16 0.9300
C16 C17 1.383(5)
C17 H17 0.9300
C18 O2 1.203(4)
C18 S1 1.760(4)
C19 H19A 0.9600
C19 H19B 0.9600
C19 H19C 0.9600
C19 S1 1.807(4)
C20 H20A 0.9600
C20 H20B 0.9600
C20 H20C 0.9600
C20 O3 1.454(5)

loop_
_geom_torsion_atom_site_label_1
_geom_torsion_atom_site_label_2
_geom_torsion_atom_site_label_3
_geom_torsion_atom_site_label_4
_geom_torsion
Br1 C2 C3 C4 68.1(3)
Br1 C2 C3 C6 -62.0(3)
Br2 C15 C16 C17 -176.6(3)
C1 C2 C3 C4 -52.4(4)
C1 C2 C3 C6 177.5(3)
C1 C18 S1 C19 -175.9(3)
C2 C1 C18 O2 48.3(5)
C2 C1 C18 S1 -133.7(3)
C2 C1 O1 C5 -57.6(4)
C2 C1 O3 C20 177.1(3)
C2 C3 C4 C5 53.7(4)
C2 C3 C6 C7 -65.6(4)
C2 C3 C6 C11 114.2(4)
C3 C4 C5 C12 -174.6(3)
C3 C4 C5 O1 -55.0(4)
C3 C6 C7 C8 179.0(4)
C3 C6 C11 C10 -179.0(4)
C4 C3 C6 C7 168.0(3)
C4 C3 C6 C11 -12.2(5)
C4 C5 C12 C13 105.6(4)
C4 C5 C12 C17 -71.5(4)
C4 C5 O1 C1 56.8(4)
C5 C12 C13 C14 -175.5(3)
C5 C12 C17 C16 174.7(3)
C6 C3 C4 C5 -178.3(3)
C6 C7 C8 C9 0.5(7)
C7 C6 C11 C10 0.8(6)
C7 C8 C9 C10 -0.3(7)
C8 C9 C10 C11 0.3(7)
C9 C10 C11 C6 -0.6(7)
C11 C6 C7 C8 -0.8(6)
C12 C5 O1 C1 179.3(3)
C12 C13 C14 C15 0.5(6)
C13 C12 C17 C16 -2.5(5)
C13 C14 C15 Br2 175.8(3)
C13 C14 C15 C16 -1.9(6)
C14 C15 C16 C17 1.0(5)
C15 C16 C17 C12 1.2(5)
C17 C12 C13 C14 1.6(5)
C18 C1 C2 Br1 55.1(3)
C18 C1 C2 C3 176.2(3)
C18 C1 O1 C5 179.7(3)
C18 C1 O3 C20 -64.8(4)
O1 C1 C2 Br1 -66.0(3)
O1 C1 C2 C3 55.1(4)
O1 C1 C18 O2 172.1(3)
O1 C1 C18 S1 -9.8(4)
O1 C1 O3 C20 54.8(4)
O1 C5 C12 C13 -15.9(5)
O1 C5 C12 C17 167.0(3)
O2 C18 S1 C19 2.1(4)
O3 C1 C2 Br1 171.8(2)
O3 C1 C2 C3 -67.1(3)
O3 C1 C18 O2 -65.3(4)
O3 C1 C18 S1 112.7(3)
O3 C1 O1 C5 59.5(4)
